data_9014764
loop_
_publ_author_name
'Vanpeteghem, C. B.'
'Angel, R. J.'
'Zhao, J.'
'Ross, N. L.'
'Redhammer, G. J.'
'Seifert, F.'

_publ_section_title
;
 The effect of oxygen vacancies and aluminium substitution on the
 high-pressure properties of brownmillerite-structured Ca2Fe2-xAlxO5
 Note: x = 0.0
 Note: P = 2.249 GPa
;
_journal_name_full 'Physics and Chemistry of Minerals'
_journal_page_first 493
_journal_page_last 504
_journal_paper_doi 10.1007/s00269-008-0244-4
_journal_volume 35
_journal_year 2008
_chemical_compound_source Synthetic
_chemical_formula_sum 'Ca2 Fe2 O5'
_chemical_name_mineral Brownmillerite
_space_group_IT_number 62
_symmetry_space_group_name_Hall '-P 2ac 2n'
_symmetry_space_group_name_H-M 'P n m a'
_cell_angle_alpha 90
_cell_angle_beta 90
_cell_angle_gamma 90
_cell_length_a 5.3956
_cell_length_b 14.6756
_cell_length_c 5.5703
_cell_formula_units_Z 4
_cell_volume 441.077
_database_code_amcsd 0017760
_exptl_crystal_density_diffrn 4.094
_cod_database_code 9014764

loop_
_space_group_symop_operation_xyz
x,y,z
x,1/2-y,z
-x,1/2+y,-z
1/2-x,1/2+y,1/2+z
1/2+x,1/2-y,1/2-z
1/2+x,y,1/2-z
1/2-x,-y,1/2+z
-x,-y,-z

loop_
_atom_site_label
_atom_site_fract_x
_atom_site_fract_y
_atom_site_fract_z
_atom_site_U_iso_or_equiv
Ca 0.48030 0.10820 0.02240 0.00823
FeM 0.00000 0.00000 0.00000 0.00443
FeT 0.94570 0.25000 0.93470 0.00519
O1 0.26290 0.98300 0.23710 0.00532
O2 0.02550 0.13940 0.07410 0.01127
O3 0.59760 0.25000 0.87370 0.00532

loop_
_cod_related_entry_id
_cod_related_entry_database
_cod_related_entry_code
1 AMCSD 0017760
